data_7720347
loop_
_publ_author_name
'&#x160;koch, Karel'
'Buzikov&#xe1;, Michaela'
'Jakubczyk, Micha&#x142;'
'Pattanamcheril Anilkumar, Krishna'
'Demel, Jan'
'Liteck&#xe1;, Miroslava'

_publ_section_title
;
 Molybdenum(VI) borano-imido complexes and their application as Lewis acid
 catalysts in homocoupling of diazo compounds.
;
_journal_issue 12
_journal_name_full 'Dalton transactions (Cambridge, England : 2003)'
_journal_page_first 4997
_journal_page_last 5003
_journal_paper_doi 10.1039/d6dt00469e
_journal_volume 55
_journal_year 2026
_chemical_formula_moiety 'C15 H10 N4 O'
_chemical_formula_sum 'C15 H10 N4 O'
_chemical_formula_weight 262.27
_space_group_crystal_system monoclinic
_space_group_IT_number 14
_space_group_name_Hall '-P 2ybc'
_space_group_name_H-M_alt 'P 1 21/c 1'
_atom_sites_solution_hydrogens geom
_atom_sites_solution_primary dual
_audit_creation_date 2025-12-05
_audit_creation_method
;
Olex2 1.5-ac7-016
(compiled 2025.05.29 svn.r8cd99b3d for Rigaku Oxford Diffraction, GUI svn.r7254)
;
_audit_update_record
;
2026-01-05 deposited with the CCDC.	2026-02-26 downloaded from the CCDC.
;
_cell_angle_alpha 90
_cell_angle_beta 99.628(7)
_cell_angle_gamma 90
_cell_formula_units_Z 4
_cell_length_a 10.5623(8)
_cell_length_b 17.4548(12)
_cell_length_c 7.0682(4)
_cell_measurement_reflns_used 4057
_cell_measurement_temperature 100.00(10)
_cell_measurement_theta_max 75.7740
_cell_measurement_theta_min 4.9100
_cell_volume 1284.76(15)
_computing_cell_refinement 'CrysAlisPro 1.171.44.117a (Rigaku OD, 2025)'
_computing_data_collection 'CrysAlisPro system (CCD 44.113a 64-bit (release 02-06-2025))'
_computing_data_reduction 'CrysAlisPro 1.171.44.117a (Rigaku OD, 2025)'
_computing_molecular_graphics 'Olex2 1.5-ac7-016 (Dolomanov et al., 2009)'
_computing_publication_material 'Olex2 1.5-ac7-016 (Dolomanov et al., 2009)'
_computing_structure_refinement 'SHELXL 2018/3 (Sheldrick, 2015)'
_computing_structure_solution 'SHELXT  (Sheldrick, 2015)'
_diffrn_ambient_environment N~2~
_diffrn_ambient_temperature 100.00(10)
_diffrn_detector 'Hybrid Pixel Array Detector'
_diffrn_detector_area_resol_mean 10.0000
_diffrn_detector_type HyPix
_diffrn_measured_fraction_theta_full 0.992
_diffrn_measured_fraction_theta_max 0.992
_diffrn_measurement_details
;
List of Runs (angles in degrees, time in seconds):

  # Type    Start    End  Width  t~exp~   \w     \q     \k     \f   Frames
#--------------------------------------------------------------------------
  1  \w   -120.00 -94.00   0.50    0.50    --  -49.47 -77.00 -90.00   52
  2  \w    -62.00  20.00   0.50    0.50    --  -49.47  57.00 -60.00  164
  3  \w    -20.00  19.00   0.50    0.50    --  -49.47  19.00  60.00   78
  4  \w    -20.00  24.00   0.50    0.50    --  -49.47  19.00-180.00   88
  5  \w    -47.00 -15.00   0.50    0.50    --  -49.47 125.00 150.00   64
  6  \w    -88.00 -62.00   0.50    0.50    --  -49.47 125.00 150.00   52
  7  \w    -23.00   2.00   0.50    0.50    --  -49.47  19.00 120.00   50
  8  \w     -5.00  23.00   0.50    0.50    --   49.47 -19.00  90.00   56
  9  \w   -114.00 -77.00   0.50    2.00    --  -90.00 -57.00 120.00   74
 10  \w    -53.00 -20.00   0.50    2.00    --  -90.00  57.00 -90.00   66
 11  \w    -64.00 -20.00   0.50    2.00    --  -90.00  57.00  90.00   88
 12  \w   -159.00-102.00   0.50    2.00    --  -90.00 -77.00-120.00  114
 13  \w    -91.00 -42.00   0.50    2.00    --  -90.00 125.00 150.00   98
 14  \w   -118.00 -89.00   0.50    2.00    --  -90.00 -77.00   0.00   58
 15  \w   -160.00-123.00   0.50    2.00    --  -90.00 -77.00   0.00   74
 16  \w   -161.00-119.00   0.50    2.00    --  -90.00 -57.00 120.00   84
 17  \w   -161.00-111.00   0.50    2.00    --  -90.00   0.00 -30.00  100
 18  \w    -92.00 -64.00   0.50    2.00    --  -90.00   0.00 -30.00   56
 19  \w     73.00 106.00   0.50    2.00    --  104.64 -99.00 -60.00   66
 20  \w     34.00  65.00   0.50    2.00    --  104.64 -57.00   0.00   62
 21  \w     36.00  61.00   0.50    2.00    --  104.64 -99.00 -60.00   50
 22  \w     81.00 120.00   0.50    2.00    --  104.64 -77.00   0.00   78
 23  \w     33.00  62.00   0.50    2.00    --  104.64 -57.00 150.00   58
 24  \w     97.00 172.00   0.50    2.00    --  104.64  37.00  90.00  150
 25  \w     36.00  66.00   0.50    2.00    --  104.64 -57.00 -60.00   60
 26  \w     37.00  70.00   0.50    2.00    --  104.64 -99.00-180.00   66
 27  \w     36.00 107.00   0.50    2.00    --  104.64 -99.00-120.00  142
 28  \w     41.00  66.00   0.50    2.00    --  104.64 -57.00 -90.00   50
 29  \w     61.00 117.00   0.50    2.00    --  104.64-125.00 150.00  112
 30  \w     33.00  66.00   0.50    2.00    --  104.64 -57.00 -30.00   66
 31  \w     66.00 117.00   0.50    2.00    --  104.64-125.00  60.00  102
;
_diffrn_measurement_device 'four-circle diffractometer'
_diffrn_measurement_device_type 'XtaLAB Synergy, Dualflex, HyPix'
_diffrn_measurement_method '\w scans'
_diffrn_orient_matrix_type 'CrysAlisPro convention (1999,Acta A55,543-557)'
_diffrn_orient_matrix_UB_11 0.0633514000
_diffrn_orient_matrix_UB_12 0.0778627000
_diffrn_orient_matrix_UB_13 0.0574258000
_diffrn_orient_matrix_UB_21 0.1335540000
_diffrn_orient_matrix_UB_22 -0.0363881000
_diffrn_orient_matrix_UB_23 0.0066171000
_diffrn_orient_matrix_UB_31 -0.0045013000
_diffrn_orient_matrix_UB_32 0.0202159000
_diffrn_orient_matrix_UB_33 -0.2133940000
_diffrn_radiation_monochromator mirror
_diffrn_radiation_probe x-ray
_diffrn_radiation_type 'Cu K\a'
_diffrn_radiation_wavelength 1.54184
_diffrn_reflns_av_R_equivalents 0.0874
_diffrn_reflns_av_unetI/netI 0.0699
_diffrn_reflns_Laue_measured_fraction_full 0.992
_diffrn_reflns_Laue_measured_fraction_max 0.992
_diffrn_reflns_limit_h_max 12
_diffrn_reflns_limit_h_min -12
_diffrn_reflns_limit_k_max 20
_diffrn_reflns_limit_k_min -20
_diffrn_reflns_limit_l_max 7
_diffrn_reflns_limit_l_min -8
_diffrn_reflns_number 9496
_diffrn_reflns_point_group_measured_fraction_full 0.992
_diffrn_reflns_point_group_measured_fraction_max 0.992
_diffrn_reflns_theta_full 66.587
_diffrn_reflns_theta_max 66.587
_diffrn_reflns_theta_min 4.246
_diffrn_source 'micro-focus sealed X-ray tube'
_diffrn_source_type 'PhotonJet (Cu) X-ray Source'
_exptl_absorpt_coefficient_mu 0.732
_exptl_absorpt_correction_T_max 1.000
_exptl_absorpt_correction_T_min 0.711
_exptl_absorpt_correction_type gaussian
_exptl_absorpt_process_details
;
CrysAlisPro 1.171.44.117a (Rigaku Oxford Diffraction, 2025)
Numerical absorption correction based on gaussian integration over
a multifaceted crystal model
Empirical absorption correction using spherical harmonics,
implemented in SCALE3 ABSPACK scaling algorithm.
;
_exptl_crystal_colour orange
_exptl_crystal_colour_primary orange
_exptl_crystal_density_diffrn 1.356
_exptl_crystal_description needle
_exptl_crystal_F_000 544
_exptl_crystal_size_max 0.204
_exptl_crystal_size_mid 0.075
_exptl_crystal_size_min 0.069
_refine_diff_density_max 0.208
_refine_diff_density_min -0.216
_refine_diff_density_rms 0.053
_refine_ls_extinction_coef 0.0078(12)
_refine_ls_extinction_expression Fc^*^=kFc[1+0.001xFc^2^\l^3^/sin(2\q)]^-1/4^
_refine_ls_extinction_method 'SHELXL-2018/3 (Sheldrick 2018)'
_refine_ls_goodness_of_fit_ref 0.998
_refine_ls_hydrogen_treatment constr
_refine_ls_matrix_type full
_refine_ls_number_parameters 182
_refine_ls_number_reflns 2267
_refine_ls_number_restraints 0
_refine_ls_restrained_S_all 0.998
_refine_ls_R_factor_all 0.0719
_refine_ls_R_factor_gt 0.0513
_refine_ls_shift/su_max 0.000
_refine_ls_shift/su_mean 0.000
_refine_ls_structure_factor_coef Fsqd
_refine_ls_weighting_details 'w=1/[\s^2^(Fo^2^)+(0.0868P)^2^] where P=(Fo^2^+2Fc^2^)/3'
_refine_ls_weighting_scheme calc
_refine_ls_wR_factor_gt 0.1311
_refine_ls_wR_factor_ref 0.1472
_reflns_Friedel_coverage 0.000
_reflns_number_gt 1639
_reflns_number_total 2267
_reflns_threshold_expression 'I > 2\s(I)'
_cod_data_source_file d6dt00469e2.cif
_cod_data_source_block ksk578a-orange_prism3_mod-gg
_cod_depositor_comments 'Adding full bibliography for 7720347--7720357.cif.'
_cod_database_code 7720347
_shelx_shelxl_version_number 2018/3
_chemical_oxdiff_formula 'C15 H10 N4 O'
_shelx_space_group_comment
;
The symmetry employed for this shelxl refinement is uniquely defined
by the following loop, which should always be used as a source of
symmetry information in preference to the above space-group names.
They are only intended as comments.
;
_diffrn_oxdiff_digest_od_ed
;

;
_diffrn_oxdiff_measurement_exp_name KSK578A-orange_prism3.par
_olex2_refinement_description
;
1. Fixed Uiso
 At 1.2 times of:
  All C(H) groups
2.a Aromatic/amide H refined with riding coordinates:
 C16(H16), C12(H12), C15(H15), C22(H22), C14(H14), C26(H26), C13(H13),
 C23(H23), C24(H24), C25(H25)
;
_olex2_submission_special_instructions 'No special instructions were received'
_oxdiff_exptl_absorpt_empirical_details
;
Empirical correction (ABSPACK) includes:
- Absorption correction using spherical harmonics
- Frame scaling
;
_oxdiff_exptl_absorpt_empirical_full_max 2.635
_oxdiff_exptl_absorpt_empirical_full_min 0.669

loop_
_space_group_symop_operation_xyz
'x, y, z'
'-x, y+1/2, -z+1/2'
'-x, -y, -z'
'x, -y-1/2, z-1/2'

loop_
_atom_site_label
_atom_site_type_symbol
_atom_site_fract_x
_atom_site_fract_y
_atom_site_fract_z
_atom_site_U_iso_or_equiv
_atom_site_adp_type
_atom_site_occupancy
_atom_site_site_symmetry_order
_atom_site_calc_flag
_atom_site_refinement_flags_posn
_atom_site_refinement_flags_adp
_atom_site_refinement_flags_occupancy
_atom_site_disorder_assembly
_atom_site_disorder_group
O1 O 0.66253(14) 0.23694(9) 0.46823(19) 0.0465(4) Uani 1 1 d . . . . .
N3 N 0.65505(18) 0.40146(11) 0.1964(2) 0.0434(5) Uani 1 1 d . . . . .
N1 N 0.89362(17) 0.36580(11) 0.3706(2) 0.0444(5) Uani 1 1 d . . . . .
N4 N 0.6787(2) 0.43692(13) 0.0736(3) 0.0589(6) Uani 1 1 d . . . . .
C11 C 0.93375(19) 0.23238(12) 0.4131(2) 0.0376(5) Uani 1 1 d . . . . .
C3 C 0.6247(2) 0.36021(12) 0.3388(2) 0.0388(5) Uani 1 1 d . . . . .
C2 C 0.8432(2) 0.29697(12) 0.3860(2) 0.0383(5) Uani 1 1 d . . . . .
N2 N 0.9385(2) 0.42420(13) 0.3586(3) 0.0620(6) Uani 1 1 d . . . . .
C1 C 0.7070(2) 0.29379(12) 0.4002(2) 0.0381(5) Uani 1 1 d . . . . .
C21 C 0.5045(2) 0.38129(13) 0.4077(3) 0.0412(5) Uani 1 1 d . . . . .
C16 C 0.8931(2) 0.15853(13) 0.3572(3) 0.0415(5) Uani 1 1 d . . . . .
H16 H 0.805601 0.149488 0.304310 0.050 Uiso 1 1 calc R U . . .
C12 C 1.0623(2) 0.24359(14) 0.4935(3) 0.0477(6) Uani 1 1 d . . . . .
H12 H 1.091250 0.293405 0.534023 0.057 Uiso 1 1 calc R U . . .
C15 C 0.9797(2) 0.09835(14) 0.3786(3) 0.0490(6) Uani 1 1 d . . . . .
H15 H 0.951333 0.048305 0.339152 0.059 Uiso 1 1 calc R U . . .
C22 C 0.4233(2) 0.43690(14) 0.3141(3) 0.0512(6) Uani 1 1 d . . . . .
H22 H 0.442872 0.459973 0.200691 0.061 Uiso 1 1 calc R U . . .
C14 C 1.1068(2) 0.11037(15) 0.4567(3) 0.0545(6) Uani 1 1 d . . . . .
H14 H 1.165897 0.068893 0.470436 0.065 Uiso 1 1 calc R U . . .
C26 C 0.4737(2) 0.34821(16) 0.5733(3) 0.0570(6) Uani 1 1 d . . . . .
H26 H 0.527952 0.310116 0.639999 0.068 Uiso 1 1 calc R U . . .
C13 C 1.1477(2) 0.18327(16) 0.5149(3) 0.0548(6) Uani 1 1 d . . . . .
H13 H 1.234975 0.191779 0.569762 0.066 Uiso 1 1 calc R U . . .
C23 C 0.3143(2) 0.45908(16) 0.3839(4) 0.0604(7) Uani 1 1 d . . . . .
H23 H 0.260128 0.497646 0.319146 0.072 Uiso 1 1 calc R U . . .
C24 C 0.2836(2) 0.42560(16) 0.5472(4) 0.0612(7) Uani 1 1 d . . . . .
H24 H 0.207909 0.440264 0.593942 0.073 Uiso 1 1 calc R U . . .
C25 C 0.3635(3) 0.37097(18) 0.6409(4) 0.0664(7) Uani 1 1 d . . . . .
H25 H 0.343243 0.348244 0.754241 0.080 Uiso 1 1 calc R U . . .

loop_
_atom_site_aniso_label
_atom_site_aniso_U_11
_atom_site_aniso_U_22
_atom_site_aniso_U_33
_atom_site_aniso_U_23
_atom_site_aniso_U_13
_atom_site_aniso_U_12
O1 0.0479(9) 0.0406(9) 0.0534(8) 0.0079(6) 0.0157(7) 0.0026(7)
N3 0.0490(11) 0.0396(11) 0.0427(9) 0.0026(8) 0.0106(8) 0.0072(8)
N1 0.0413(10) 0.0427(12) 0.0499(9) 0.0004(8) 0.0099(7) 0.0006(9)
N4 0.0717(15) 0.0503(13) 0.0581(11) 0.0124(10) 0.0204(10) 0.0099(10)
C11 0.0394(11) 0.0418(13) 0.0326(9) 0.0013(8) 0.0093(7) 0.0033(9)
C3 0.0423(12) 0.0366(12) 0.0377(9) 0.0029(8) 0.0073(8) 0.0023(9)
C2 0.0420(12) 0.0362(12) 0.0370(9) -0.0013(8) 0.0078(8) -0.0021(9)
N2 0.0563(13) 0.0428(13) 0.0889(14) 0.0012(11) 0.0175(11) -0.0083(10)
C1 0.0402(11) 0.0403(12) 0.0340(8) -0.0020(8) 0.0072(8) 0.0004(9)
C21 0.0369(11) 0.0398(12) 0.0463(10) -0.0048(8) 0.0050(8) 0.0016(9)
C16 0.0439(12) 0.0404(13) 0.0405(9) 0.0015(8) 0.0082(8) 0.0014(9)
C12 0.0430(12) 0.0531(14) 0.0474(11) -0.0041(9) 0.0084(9) 0.0017(11)
C15 0.0564(15) 0.0405(13) 0.0518(11) 0.0012(9) 0.0137(10) 0.0068(10)
C22 0.0489(13) 0.0499(15) 0.0522(11) 0.0002(10) 0.0007(9) 0.0101(11)
C14 0.0532(15) 0.0557(16) 0.0558(12) 0.0073(11) 0.0133(10) 0.0191(12)
C26 0.0519(14) 0.0616(16) 0.0618(12) 0.0123(11) 0.0218(11) 0.0143(12)
C13 0.0414(13) 0.0638(17) 0.0582(12) 0.0012(11) 0.0057(10) 0.0096(12)
C23 0.0444(14) 0.0598(17) 0.0723(14) -0.0075(12) -0.0035(11) 0.0150(12)
C24 0.0407(13) 0.0636(18) 0.0813(16) -0.0147(13) 0.0159(11) 0.0042(12)
C25 0.0612(16) 0.0697(19) 0.0751(15) 0.0081(13) 0.0313(13) 0.0109(14)

loop_
_atom_type_symbol
_atom_type_description
_atom_type_scat_dispersion_real
_atom_type_scat_dispersion_imag
_atom_type_scat_source
C C 0.0181 0.0091 'International Tables Vol C Tables 4.2.6.8 and 6.1.1.4'
H H 0.0000 0.0000 'International Tables Vol C Tables 4.2.6.8 and 6.1.1.4'
N N 0.0311 0.0180 'International Tables Vol C Tables 4.2.6.8 and 6.1.1.4'
O O 0.0492 0.0322 'International Tables Vol C Tables 4.2.6.8 and 6.1.1.4'

loop_
_exptl_crystal_face_index_h
_exptl_crystal_face_index_k
_exptl_crystal_face_index_l
_exptl_crystal_face_perp_dist
-6 3 -1 0.0437
7 -2 0 0.0243
1 3 -4 0.0913
-1 -3 4 0.0967
-1 -11 0 0.0170
1 11 0 0.0433
0 -4 -4 0.0924
-7 -2 0 0.0376
-4 9 0 0.0443
7 1 0 0.0242
6 -6 -1 0.0327

loop_
_geom_angle_atom_site_label_1
_geom_angle_atom_site_label_2
_geom_angle_atom_site_label_3
_geom_angle
_geom_angle_site_symmetry_1
_geom_angle_site_symmetry_3
_geom_angle_publ_flag
N4 N3 C3 178.7(2) . . ?
N2 N1 C2 179.0(2) . . ?
C16 C11 C2 120.59(18) . . ?
C16 C11 C12 118.5(2) . . ?
C12 C11 C2 120.9(2) . . ?
N3 C3 C1 116.61(17) . . ?
N3 C3 C21 116.51(18) . . ?
C1 C3 C21 126.61(17) . . ?
N1 C2 C11 116.35(18) . . ?
N1 C2 C1 117.01(18) . . ?
C1 C2 C11 126.10(18) . . ?
O1 C1 C3 120.39(18) . . ?
O1 C1 C2 120.18(19) . . ?
C2 C1 C3 119.39(18) . . ?
C22 C21 C3 120.85(18) . . ?
C22 C21 C26 118.6(2) . . ?
C26 C21 C3 120.52(19) . . ?
C11 C16 H16 119.9 . . ?
C15 C16 C11 120.2(2) . . ?
C15 C16 H16 119.9 . . ?
C11 C12 H12 119.6 . . ?
C13 C12 C11 120.8(2) . . ?
C13 C12 H12 119.6 . . ?
C16 C15 H15 119.7 . . ?
C14 C15 C16 120.6(2) . . ?
C14 C15 H15 119.7 . . ?
C21 C22 H22 119.6 . . ?
C23 C22 C21 120.7(2) . . ?
C23 C22 H22 119.6 . . ?
C15 C14 H14 120.2 . . ?
C15 C14 C13 119.5(2) . . ?
C13 C14 H14 120.2 . . ?
C21 C26 H26 120.1 . . ?
C25 C26 C21 119.9(2) . . ?
C25 C26 H26 120.1 . . ?
C12 C13 C14 120.2(2) . . ?
C12 C13 H13 119.9 . . ?
C14 C13 H13 119.9 . . ?
C22 C23 H23 119.8 . . ?
C24 C23 C22 120.4(2) . . ?
C24 C23 H23 119.8 . . ?
C23 C24 H24 120.4 . . ?
C25 C24 C23 119.2(2) . . ?
C25 C24 H24 120.4 . . ?
C26 C25 H25 119.4 . . ?
C24 C25 C26 121.2(2) . . ?
C24 C25 H25 119.4 . . ?

loop_
_geom_bond_atom_site_label_1
_geom_bond_atom_site_label_2
_geom_bond_distance
_geom_bond_site_symmetry_2
_geom_bond_publ_flag
O1 C1 1.230(2) . ?
N3 N4 1.128(2) . ?
N3 C3 1.320(3) . ?
N1 C2 1.326(3) . ?
N1 N2 1.133(3) . ?
C11 C2 1.470(3) . ?
C11 C16 1.395(3) . ?
C11 C12 1.395(3) . ?
C3 C1 1.470(3) . ?
C3 C21 1.480(3) . ?
C2 C1 1.460(3) . ?
C21 C22 1.388(3) . ?
C21 C26 1.392(3) . ?
C16 H16 0.9500 . ?
C16 C15 1.385(3) . ?
C12 H12 0.9500 . ?
C12 C13 1.378(3) . ?
C15 H15 0.9500 . ?
C15 C14 1.380(4) . ?
C22 H22 0.9500 . ?
C22 C23 1.382(3) . ?
C14 H14 0.9500 . ?
C14 C13 1.384(4) . ?
C26 H26 0.9500 . ?
C26 C25 1.388(3) . ?
C13 H13 0.9500 . ?
C23 H23 0.9500 . ?
C23 C24 1.379(4) . ?
C24 H24 0.9500 . ?
C24 C25 1.369(4) . ?
C25 H25 0.9500 . ?

loop_
_geom_torsion_atom_site_label_1
_geom_torsion_atom_site_label_2
_geom_torsion_atom_site_label_3
_geom_torsion_atom_site_label_4
_geom_torsion
_geom_torsion_site_symmetry_1
_geom_torsion_site_symmetry_2
_geom_torsion_site_symmetry_3
_geom_torsion_site_symmetry_4
_geom_torsion_publ_flag
N3 C3 C1 O1 -150.22(19) . . . . ?
N3 C3 C1 C2 32.0(3) . . . . ?
N3 C3 C21 C22 5.8(3) . . . . ?
N3 C3 C21 C26 -171.2(2) . . . . ?
N1 C2 C1 O1 -159.18(18) . . . . ?
N1 C2 C1 C3 18.6(2) . . . . ?
C11 C2 C1 O1 12.0(3) . . . . ?
C11 C2 C1 C3 -170.15(16) . . . . ?
C11 C16 C15 C14 0.6(3) . . . . ?
C11 C12 C13 C14 -0.1(3) . . . . ?
C3 C21 C22 C23 -176.9(2) . . . . ?
C3 C21 C26 C25 177.2(2) . . . . ?
C2 C11 C16 C15 178.32(17) . . . . ?
C2 C11 C12 C13 -178.55(18) . . . . ?
C1 C3 C21 C22 -168.0(2) . . . . ?
C1 C3 C21 C26 15.0(3) . . . . ?
C21 C3 C1 O1 23.6(3) . . . . ?
C21 C3 C1 C2 -154.20(19) . . . . ?
C21 C22 C23 C24 -0.7(4) . . . . ?
C21 C26 C25 C24 0.2(5) . . . . ?
C16 C11 C2 N1 -154.66(17) . . . . ?
C16 C11 C2 C1 34.1(3) . . . . ?
C16 C11 C12 C13 0.9(3) . . . . ?
C16 C15 C14 C13 0.3(3) . . . . ?
C12 C11 C2 N1 24.8(2) . . . . ?
C12 C11 C2 C1 -146.46(19) . . . . ?
C12 C11 C16 C15 -1.2(3) . . . . ?
C15 C14 C13 C12 -0.5(3) . . . . ?
C22 C21 C26 C25 0.2(4) . . . . ?
C22 C23 C24 C25 1.0(4) . . . . ?
C26 C21 C22 C23 0.1(4) . . . . ?
C23 C24 C25 C26 -0.8(4) . . . . ?

loop_
_exptl_oxdiff_crystal_face_indexfrac_h
_exptl_oxdiff_crystal_face_indexfrac_k
_exptl_oxdiff_crystal_face_indexfrac_l
_exptl_oxdiff_crystal_face_x
_exptl_oxdiff_crystal_face_y
_exptl_oxdiff_crystal_face_z
-6.3967 2.6470 -0.5197 -0.2290 -0.9541 0.1932
6.5427 -2.4824 0.1866 0.2319 0.9654 -0.1195
0.9795 2.5591 -4.4642 0.0050 0.0082 1.0000
-0.9795 -2.5591 4.4642 -0.0050 -0.0082 -1.0000
-1.3665 -11.0777 0.4199 -0.9250 0.2234 -0.3074
1.2414 11.0381 0.4815 0.9658 -0.2327 0.1148
0.0783 -4.1135 -4.2298 -0.5582 0.1322 0.8191
-6.5786 -2.3750 -0.1293 -0.6091 -0.7930 0.0092
-3.8439 9.2256 -0.2218 0.4621 -0.8505 0.2511
6.7345 1.2820 -0.0622 0.5229 0.8524 0.0089
5.7266 -5.8653 -1.4887 -0.1794 0.9684 0.1733
